data_4335762
loop_
_publ_author_name
'Christian Maa\&s'
'Diego M. Andrada'
'Ricardo A. Mata'
'Regine Herbst-Irmer'
'Dietmar Stalke'

_publ_section_title
;
 Effects of Metal Coordination on the \p-System of the
 2,5-Bis-{(pyrrolidino)-methyl}-pyrrole Pincer Ligand
;
_journal_name_full 'Inorganic Chemistry'
_journal_page_first 9539
_journal_page_last 9548
_journal_paper_doi 10.1021/ic401192x
_journal_volume 52
_journal_year 2013
_chemical_formula_moiety 'C14 H23 N3'
_chemical_formula_sum 'C14 H23 N3'
_chemical_formula_weight 233.35
_chemical_name_systematic
;
 ?
;
_space_group_crystal_system orthorhombic
_space_group_IT_number 61
_space_group_name_Hall '-P 2ac 2ab'
_space_group_name_H-M_alt 'P b c a'
_symmetry_space_group_name_Hall '-P 2ac 2ab'
_symmetry_space_group_name_H-M 'P b c a'
_atom_sites_solution_hydrogens mixed
_audit_creation_method SHELXL-2012
_cell_angle_alpha 90
_cell_angle_beta 90
_cell_angle_gamma 90
_cell_formula_units_Z 8
_cell_length_a 8.903(2)
_cell_length_b 16.681(3)
_cell_length_c 18.058(3)
_cell_measurement_reflns_used 9824
_cell_measurement_temperature 100(2)
_cell_measurement_theta_max 29.919
_cell_measurement_theta_min 2.256
_cell_volume 2681.8(9)
_computing_cell_refinement 'SAINT V7.68A'
_computing_data_collection 'APEX2 v2011.4-1'
_computing_data_reduction 'SAINT V7.68A'
_computing_molecular_graphics 'XSHELL in SHELXTL-97'
_computing_publication_material 'XSHELL in SHELXTL-97'
_computing_structure_refinement 'SHELXL-2012 (Sheldrick, 2012)'
_computing_structure_solution 'SHELXS in SHELXTL Version 2008/4'
_diffrn_ambient_temperature 100(2)
_diffrn_measured_fraction_theta_full 0.994
_diffrn_measured_fraction_theta_max 0.996
_diffrn_measurement_device_type 'Bruker Smart Apex II Quazar'
_diffrn_measurement_method 'omega scans'
_diffrn_radiation_source 'INCOATEC Mo Microsource'
_diffrn_radiation_type MoK\a
_diffrn_radiation_wavelength 0.71073
_diffrn_reflns_av_R_equivalents 0.0481
_diffrn_reflns_av_unetI/netI 0.0184
_diffrn_reflns_Laue_measured_fraction_full 0.994
_diffrn_reflns_Laue_measured_fraction_max 0.996
_diffrn_reflns_limit_h_max 12
_diffrn_reflns_limit_h_min -12
_diffrn_reflns_limit_k_max 23
_diffrn_reflns_limit_k_min -23
_diffrn_reflns_limit_l_max 25
_diffrn_reflns_limit_l_min -25
_diffrn_reflns_number 61880
_diffrn_reflns_point_group_measured_fraction_full 0.994
_diffrn_reflns_point_group_measured_fraction_max 0.996
_diffrn_reflns_theta_full 25.242
_diffrn_reflns_theta_max 30.028
_diffrn_reflns_theta_min 2.256
_exptl_absorpt_coefficient_mu 0.070
_exptl_absorpt_correction_T_max 0.7460
_exptl_absorpt_correction_T_min 0.6588
_exptl_absorpt_correction_type multi-scan
_exptl_absorpt_process_details SADABS-2012/1
_exptl_crystal_colour colorless
_exptl_crystal_density_diffrn 1.156
_exptl_crystal_description block
_exptl_crystal_F_000 1024
_exptl_crystal_size_max 0.2
_exptl_crystal_size_mid 0.1
_exptl_crystal_size_min 0.1
_refine_diff_density_max 0.380
_refine_diff_density_min -0.205
_refine_diff_density_rms 0.048
_refine_ls_extinction_method none
_refine_ls_goodness_of_fit_ref 1.102
_refine_ls_hydrogen_treatment mixed
_refine_ls_matrix_type full
_refine_ls_number_parameters 158
_refine_ls_number_reflns 3914
_refine_ls_number_restraints 3
_refine_ls_restrained_S_all 1.102
_refine_ls_R_factor_all 0.0503
_refine_ls_R_factor_gt 0.0426
_refine_ls_shift/su_max 0.001
_refine_ls_shift/su_mean 0.000
_refine_ls_structure_factor_coef Fsqd
_refine_ls_weighting_details
;
 w=1/[\s^2^(Fo^2^)+(0.0607P)^2^+1.0832P]
 where P=(Fo^2^+2Fc^2^)/3
;
_refine_ls_weighting_scheme calc
_refine_ls_wR_factor_gt 0.1207
_refine_ls_wR_factor_ref 0.1283
_reflns_Friedel_coverage 0.000
_reflns_number_gt 3378
_reflns_number_total 3914
_reflns_threshold_expression 'I > 2\s(I)'
_cod_data_source_file ic401192x_si_001.cif
_cod_data_source_block sad
_cod_database_code 4335762
_shelx_space_group_comment
;
The symmetry employed for this shelxl refinement is uniquely defined
by the following loop, which should always be used as a source of
symmetry information in preference to the above space-group names.
They are only intended as comments.
;
_shelxl_version_number 2012-9

loop_
_space_group_symop_operation_xyz
'x, y, z'
'-x+1/2, -y, z+1/2'
'-x, y+1/2, -z+1/2'
'x+1/2, -y+1/2, -z'
'-x, -y, -z'
'x-1/2, y, -z-1/2'
'x, -y-1/2, z-1/2'
'-x-1/2, y-1/2, z'

loop_
_atom_site_label
_atom_site_type_symbol
_atom_site_fract_x
_atom_site_fract_y
_atom_site_fract_z
_atom_site_U_iso_or_equiv
_atom_site_adp_type
_atom_site_occupancy
_atom_site_site_symmetry_order
_atom_site_calc_flag
_atom_site_refinement_flags_posn
_atom_site_refinement_flags_adp
N1 N 0.75622(10) 0.25592(5) 0.69257(5) 0.01740(18) Uani 1 1 d . .
H1 H 0.8356(18) 0.2813(9) 0.7047(8) 0.027(4) Uiso 1 1 d . .
C1 C 0.74947(12) 0.17785(6) 0.66819(6) 0.0185(2) Uani 1 1 d . .
C2 C 0.60350(12) 0.16329(6) 0.64690(6) 0.0208(2) Uani 1 1 d . .
H2 H 0.5657 0.1143 0.6275 0.025 Uiso 1 1 calc R U
N2 N 0.52141(9) 0.37361(5) 0.78940(5) 0.01542(17) Uani 1 1 d . .
N3 N 0.99924(10) 0.14301(5) 0.61783(5) 0.01812(18) Uani 1 1 d . .
C3 C 0.51950(12) 0.23444(6) 0.65905(6) 0.0203(2) Uani 1 1 d . .
H3 H 0.4155 0.2418 0.6494 0.024 Uiso 1 1 calc R U
C4 C 0.61667(11) 0.29062(6) 0.68744(5) 0.01700(19) Uani 1 1 d . .
C6 C 0.61933(12) 0.33936(6) 0.84694(6) 0.0200(2) Uani 1 1 d . .
H6A H 0.7223 0.3615 0.8436 0.024 Uiso 1 1 calc R U
H6B H 0.6242 0.2802 0.8429 0.024 Uiso 1 1 calc R U
C5 C 0.58830(12) 0.37358(6) 0.71508(6) 0.0181(2) Uani 1 1 d . .
H5A H 0.6843 0.4035 0.7163 0.022 Uiso 1 1 calc R U
H5B H 0.5200 0.4015 0.6804 0.022 Uiso 1 1 calc R U
C9 C 0.49255(12) 0.45505(6) 0.81655(6) 0.0175(2) Uani 1 1 d . .
H9A H 0.4073 0.4800 0.7899 0.021 Uiso 1 1 calc R U
H9B H 0.5825 0.4894 0.8110 0.021 Uiso 1 1 calc R U
C8 C 0.45465(13) 0.44160(7) 0.89841(6) 0.0211(2) Uani 1 1 d . .
H8A H 0.3453 0.4337 0.9053 0.025 Uiso 1 1 calc R U
H8B H 0.4877 0.4877 0.9289 0.025 Uiso 1 1 calc R U
C7 C 0.54234(15) 0.36507(7) 0.91907(6) 0.0272(2) Uani 1 1 d . .
H7A H 0.6175 0.3765 0.9581 0.033 Uiso 1 1 calc R U
H7B H 0.4734 0.3227 0.9370 0.033 Uiso 1 1 calc R U
C10 C 0.88181(12) 0.12327(6) 0.67111(6) 0.0213(2) Uani 1 1 d . .
H10A H 0.9251 0.1251 0.7216 0.026 Uiso 1 1 calc R U
H10B H 0.8475 0.0677 0.6619 0.026 Uiso 1 1 calc R U
C11 C 1.13236(13) 0.09256(7) 0.62719(6) 0.0239(2) Uani 1 1 d . .
H11A H 1.1036 0.0357 0.6340 0.029 Uiso 1 1 calc R U
H11B H 1.1920 0.1101 0.6705 0.029 Uiso 1 1 calc R U
C12 C 1.22113(14) 0.10367(9) 0.55561(7) 0.0304(3) Uani 1 1 d . .
H12A H 1.2663 0.0524 0.5394 0.037 Uiso 1 1 calc R U
H12B H 1.3021 0.1437 0.5623 0.037 Uiso 1 1 calc R U
C13 C 1.10415(15) 0.13337(10) 0.49894(7) 0.0362(3) Uani 1 1 d . .
H13A H 1.1274 0.1886 0.4826 0.043 Uiso 1 1 calc R U
H13B H 1.1013 0.0978 0.4551 0.043 Uiso 1 1 calc R U
C14 C 0.95518(13) 0.13071(8) 0.54080(6) 0.0252(2) Uani 1 1 d . .
H14A H 0.8868 0.1737 0.5238 0.030 Uiso 1 1 calc R U
H14B H 0.9049 0.0782 0.5343 0.030 Uiso 1 1 calc R U

loop_
_atom_site_aniso_label
_atom_site_aniso_U_11
_atom_site_aniso_U_22
_atom_site_aniso_U_33
_atom_site_aniso_U_23
_atom_site_aniso_U_13
_atom_site_aniso_U_12
N1 0.0148(4) 0.0173(4) 0.0200(4) -0.0023(3) 0.0011(3) 0.0001(3)
C1 0.0198(5) 0.0168(4) 0.0188(4) -0.0004(3) 0.0035(4) 0.0016(4)
C2 0.0208(5) 0.0172(4) 0.0243(5) -0.0028(4) 0.0024(4) -0.0024(4)
N2 0.0156(4) 0.0141(4) 0.0166(4) 0.0002(3) 0.0013(3) 0.0004(3)
N3 0.0177(4) 0.0201(4) 0.0166(4) -0.0011(3) 0.0003(3) 0.0034(3)
C3 0.0163(4) 0.0207(5) 0.0238(5) -0.0012(4) 0.0008(4) -0.0007(4)
C4 0.0158(4) 0.0169(4) 0.0183(4) 0.0002(3) 0.0028(3) 0.0005(3)
C6 0.0192(5) 0.0186(5) 0.0221(5) 0.0019(4) -0.0021(4) 0.0020(4)
C5 0.0195(4) 0.0153(4) 0.0194(5) 0.0010(3) 0.0048(4) -0.0001(3)
C9 0.0187(4) 0.0145(4) 0.0193(4) -0.0006(3) 0.0018(3) -0.0006(3)
C8 0.0239(5) 0.0207(5) 0.0186(5) -0.0017(4) 0.0021(4) 0.0002(4)
C7 0.0381(6) 0.0245(5) 0.0190(5) 0.0018(4) -0.0004(4) 0.0044(5)
C10 0.0231(5) 0.0193(5) 0.0216(5) 0.0022(4) 0.0041(4) 0.0049(4)
C11 0.0213(5) 0.0295(6) 0.0210(5) -0.0003(4) -0.0001(4) 0.0079(4)
C12 0.0217(5) 0.0472(7) 0.0224(5) -0.0013(5) 0.0021(4) 0.0078(5)
C13 0.0297(6) 0.0587(9) 0.0203(5) 0.0051(5) 0.0043(4) 0.0159(6)
C14 0.0235(5) 0.0343(6) 0.0177(5) -0.0039(4) -0.0023(4) 0.0072(4)

loop_
_atom_type_symbol
_atom_type_description
_atom_type_scat_dispersion_real
_atom_type_scat_dispersion_imag
_atom_type_scat_source
C C 0.0033 0.0016 'International Tables Vol C Tables 4.2.6.8 and 6.1.1.4'
H H 0.0000 0.0000 'International Tables Vol C Tables 4.2.6.8 and 6.1.1.4'
N N 0.0061 0.0033 'International Tables Vol C Tables 4.2.6.8 and 6.1.1.4'

loop_
_geom_angle_atom_site_label_1
_geom_angle_atom_site_label_2
_geom_angle_atom_site_label_3
_geom_angle
C4 N1 C1 109.73(9)
C4 N1 H1 123.9(11)
C1 N1 H1 126.0(11)
N1 C1 C2 107.31(9)
N1 C1 C10 122.17(10)
C2 C1 C10 130.43(10)
C1 C2 C3 107.85(9)
C1 C2 H2 126.1
C3 C2 H2 126.1
C9 N2 C5 112.14(8)
C9 N2 C6 103.14(8)
C5 N2 C6 113.89(8)
C10 N3 C14 113.85(9)
C10 N3 C11 111.99(9)
C14 N3 C11 104.29(8)
C4 C3 C2 107.22(10)
C4 C3 H3 126.4
C2 C3 H3 126.4
N1 C4 C3 107.89(9)
N1 C4 C5 121.41(9)
C3 C4 C5 130.56(10)
N2 C6 C7 103.08(9)
N2 C6 H6A 111.1
C7 C6 H6A 111.1
N2 C6 H6B 111.1
C7 C6 H6B 111.1
H6A C6 H6B 109.1
N2 C5 C4 111.99(8)
N2 C5 H5A 109.2
C4 C5 H5A 109.2
N2 C5 H5B 109.2
C4 C5 H5B 109.2
H5A C5 H5B 107.9
N2 C9 C8 103.02(8)
N2 C9 H9A 111.2
C8 C9 H9A 111.2
N2 C9 H9B 111.2
C8 C9 H9B 111.2
H9A C9 H9B 109.1
C9 C8 C7 104.07(9)
C9 C8 H8A 110.9
C7 C8 H8A 110.9
C9 C8 H8B 110.9
C7 C8 H8B 110.9
H8A C8 H8B 109.0
C6 C7 C8 104.62(9)
C6 C7 H7A 110.8
C8 C7 H7A 110.8
C6 C7 H7B 110.8
C8 C7 H7B 110.8
H7A C7 H7B 108.9
N3 C10 C1 113.93(9)
N3 C10 H10A 108.8
C1 C10 H10A 108.8
N3 C10 H10B 108.8
C1 C10 H10B 108.8
H10A C10 H10B 107.7
N3 C11 C12 104.57(9)
N3 C11 H11A 110.8
C12 C11 H11A 110.8
N3 C11 H11B 110.8
C12 C11 H11B 110.8
H11A C11 H11B 108.9
C11 C12 C13 104.55(10)
C11 C12 H12A 110.8
C13 C12 H12A 110.8
C11 C12 H12B 110.8
C13 C12 H12B 110.8
H12A C12 H12B 108.9
C14 C13 C12 104.41(10)
C14 C13 H13A 110.9
C12 C13 H13A 110.9
C14 C13 H13B 110.9
C12 C13 H13B 110.9
H13A C13 H13B 108.9
N3 C14 C13 103.54(9)
N3 C14 H14A 111.1
C13 C14 H14A 111.1
N3 C14 H14B 111.1
C13 C14 H14B 111.1
H14A C14 H14B 109.0

loop_
_geom_bond_atom_site_label_1
_geom_bond_atom_site_label_2
_geom_bond_distance
N1 C4 1.3738(13)
N1 C1 1.3759(13)
N1 H1 0.852(17)
C1 C2 1.3769(15)
C1 C10 1.4900(15)
C2 C3 1.4198(15)
C2 H2 0.9500
N2 C9 1.4669(13)
N2 C5 1.4684(13)
N2 C6 1.4718(13)
N3 C10 1.4584(14)
N3 C14 1.4597(14)
N3 C11 1.4634(14)
C3 C4 1.3746(15)
C3 H3 0.9500
C4 C5 1.4927(14)
C6 C7 1.5331(16)
C6 H6A 0.9900
C6 H6B 0.9900
C5 H5A 0.9900
C5 H5B 0.9900
C9 C8 1.5327(14)
C9 H9A 0.9900
C9 H9B 0.9900
C8 C7 1.5422(16)
C8 H8A 0.9900
C8 H8B 0.9900
C7 H7A 0.9900
C7 H7B 0.9900
C10 H10A 0.9900
C10 H10B 0.9900
C11 C12 1.5264(16)
C11 H11A 0.9900
C11 H11B 0.9900
C12 C13 1.5418(18)
C12 H12A 0.9900
C12 H12B 0.9900
C13 C14 1.5272(17)
C13 H13A 0.9900
C13 H13B 0.9900
C14 H14A 0.9900
C14 H14B 0.9900

loop_
_geom_torsion_atom_site_label_1
_geom_torsion_atom_site_label_2
_geom_torsion_atom_site_label_3
_geom_torsion_atom_site_label_4
_geom_torsion
C4 N1 C1 C2 0.39(12)
C4 N1 C1 C10 -176.48(9)
N1 C1 C2 C3 -0.25(12)
C10 C1 C2 C3 176.27(10)
C1 C2 C3 C4 0.02(13)
C1 N1 C4 C3 -0.37(12)
C1 N1 C4 C5 175.69(9)
C2 C3 C4 N1 0.21(12)
C2 C3 C4 C5 -175.37(10)
C9 N2 C6 C7 44.82(10)
C5 N2 C6 C7 166.60(9)
C9 N2 C5 C4 -179.66(8)
C6 N2 C5 C4 63.68(11)
N1 C4 C5 N2 -98.00(11)
C3 C4 C5 N2 77.07(14)
C5 N2 C9 C8 -169.00(8)
C6 N2 C9 C8 -46.05(10)
N2 C9 C8 C7 28.67(11)
N2 C6 C7 C8 -25.72(11)
C9 C8 C7 C6 -1.72(12)
C14 N3 C10 C1 -67.18(12)
C11 N3 C10 C1 174.81(9)
N1 C1 C10 N3 -71.16(13)
C2 C1 C10 N3 112.77(13)
C10 N3 C11 C12 164.09(10)
C14 N3 C11 C12 40.53(12)
N3 C11 C12 C13 -21.47(14)
C11 C12 C13 C14 -4.28(15)
C10 N3 C14 C13 -165.50(10)
C11 N3 C14 C13 -43.16(12)
C12 C13 C14 N3 28.56(14)
